data_7121951
loop_
_publ_author_name
'Thomson, Connor J.'
'Zhang, Qingzhi'
'Al-Maharik, Nawaf'
'B\"uhl, Michael'
'Cordes, David B.'
'Slawin, Alexandra M. Z.'
'O'Hagan, David'

_publ_section_title
;
 Fluorinated cyclopropanes: synthesis and chemistry of the aryl
 \a,\b,\b-trifluorocyclopropane motif.
;
_journal_issue 60
_journal_name_full 'Chemical communications (Cambridge, England)'
_journal_page_first 8415
_journal_page_last 8418
_journal_paper_doi 10.1039/c8cc04964e
_journal_volume 54
_journal_year 2018
_chemical_formula_moiety 'C10 H8 F3 N O'
_chemical_formula_sum 'C10 H8 F3 N O'
_chemical_formula_weight 215.17
_space_group_crystal_system monoclinic
_space_group_IT_number 14
_space_group_name_Hall '-P 2yn'
_space_group_name_H-M_alt 'P 1 21/n 1'
_symmetry_space_group_name_Hall '-P 2yn'
_symmetry_space_group_name_H-M 'P 1 21/n 1'
_atom_sites_solution_hydrogens geom
_atom_sites_solution_primary direct
_atom_sites_solution_secondary difmap
_audit_creation_date 2018-06-25
_audit_creation_method 'by CrystalStructure 4.3'
_audit_update_record
;
2018-06-25 deposited with the CCDC.
2018-07-12 downloaded from the CCDC.
;
_cell_angle_alpha 90.0000
_cell_angle_beta 107.525(6)
_cell_angle_gamma 90.0000
_cell_formula_units_Z 4
_cell_length_a 5.6878(14)
_cell_length_b 20.542(5)
_cell_length_c 8.921(2)
_cell_measurement_reflns_used 1565
_cell_measurement_temperature 173
_cell_measurement_theta_max 26.50
_cell_measurement_theta_min 2.00
_cell_volume 993.9(4)
_computing_cell_refinement 'CrystalClear-SM Expert 2.1 b45'
_computing_data_collection 'CrystalClear-SM Expert 2.1 b45 (Rigaku, 2015)'
_computing_data_reduction 'CrystalClear-SM Expert 2.1 b45'
_computing_molecular_graphics 'CrystalStructure 4.3'
_computing_publication_material 'CrystalStructure 4.3 (Rigaku, 2018)'
_computing_structure_refinement 'SHELXL Version 2018/3 (Sheldrick, 2008)'
_computing_structure_solution 'SIR2011 (Burla, et al., 2012)'
_diffrn_ambient_temperature 173
_diffrn_detector_area_resol_mean 5.814
_diffrn_measured_fraction_theta_full 0.999
_diffrn_measured_fraction_theta_max 0.999
_diffrn_measurement_device_type 'Rigaku XtaLAB P200'
_diffrn_measurement_method \w
_diffrn_radiation_type 'Mo K\a'
_diffrn_radiation_wavelength 0.71075
_diffrn_reflns_av_R_equivalents 0.0412
_diffrn_reflns_av_unetI/netI 0.0210
_diffrn_reflns_Laue_measured_fraction_full 0.999
_diffrn_reflns_Laue_measured_fraction_max 0.999
_diffrn_reflns_limit_h_max 6
_diffrn_reflns_limit_h_min -6
_diffrn_reflns_limit_k_max 24
_diffrn_reflns_limit_k_min -23
_diffrn_reflns_limit_l_max 10
_diffrn_reflns_limit_l_min -10
_diffrn_reflns_number 11961
_diffrn_reflns_point_group_measured_fraction_full 0.999
_diffrn_reflns_point_group_measured_fraction_max 0.999
_diffrn_reflns_theta_full 25.242
_diffrn_reflns_theta_max 25.350
_diffrn_reflns_theta_min 1.983
_diffrn_standards_number 0
_exptl_absorpt_coefficient_mu 0.131
_exptl_absorpt_correction_T_max 0.999
_exptl_absorpt_correction_T_min 0.875
_exptl_absorpt_correction_type multi-scan
_exptl_absorpt_process_details 'REQAB (Rigaku, 1998)'
_exptl_crystal_colour colorless
_exptl_crystal_density_diffrn 1.438
_exptl_crystal_density_method 'not measured'
_exptl_crystal_description needle
_exptl_crystal_F_000 440.00
_exptl_crystal_recrystallization_method 'Re-crystallisation from solvent: Dichloromethane/petroleum ether'
_exptl_crystal_size_max 0.390
_exptl_crystal_size_mid 0.040
_exptl_crystal_size_min 0.010
_refine_diff_density_max 0.25
_refine_diff_density_min -0.21
_refine_ls_extinction_method none
_refine_ls_goodness_of_fit_ref 1.107
_refine_ls_hydrogen_treatment mixed
_refine_ls_number_parameters 140
_refine_ls_number_reflns 1814
_refine_ls_number_restraints 1
_refine_ls_R_factor_all 0.0606
_refine_ls_R_factor_gt 0.0455
_refine_ls_shift/su_max 0.000
_refine_ls_structure_factor_coef Fsqd
_refine_ls_weighting_details 'w = 1/[\s^2^(Fo^2^)+(0.0420P)^2^+0.5670P] where P=(Fo^2^+2Fc^2^)/3'
_refine_ls_weighting_scheme calc
_refine_ls_wR_factor_gt 0.1065
_refine_ls_wR_factor_ref 0.1170
_reflns_Friedel_coverage 0.000
_reflns_number_gt 1474
_reflns_number_total 1814
_reflns_threshold_expression F^2^>2.0\s(F^2^)
_cod_data_source_file c8cc04964e2.cif
_cod_data_source_block 19a
_cod_depositor_comments 'Adding full bibliography for 7121950--7121954.cif.'
_cod_database_code 7121951

loop_
_space_group_symop_id
_space_group_symop_operation_xyz
1 +X,+Y,+Z
2 1/2-X,1/2+Y,1/2-Z
3 -X,-Y,-Z
4 -1/2+X,-1/2-Y,-1/2+Z

loop_
_atom_site_label
_atom_site_type_symbol
_atom_site_fract_x
_atom_site_fract_y
_atom_site_fract_z
_atom_site_U_iso_or_equiv
_atom_site_adp_type
_atom_site_occupancy
_atom_site_site_symmetry_order
_atom_site_calc_flag
_atom_site_refinement_flags_posn
_atom_site_refinement_flags_adp
F1 F 0.1117(2) 0.19361(7) 0.20576(15) 0.0516(4) Uani 1 1 d . .
F2 F 0.1751(3) 0.06469(7) 0.1896(2) 0.0703(5) Uani 1 1 d . .
F3 F 0.5524(3) 0.06829(7) 0.3478(2) 0.0724(5) Uani 1 1 d . .
O4 O 0.6881(3) 0.19434(7) 0.49917(18) 0.0484(4) Uani 1 1 d . .
N5 N 0.5102(3) 0.26684(8) 0.3034(2) 0.0341(4) Uani 1 1 d D .
H5 H 0.372(3) 0.2754(11) 0.2132(19) 0.050(7) Uiso 1 1 d D .
C1 C 0.3038(4) 0.16704(11) 0.3214(2) 0.0384(5) Uani 1 1 d . .
C2 C 0.3292(4) 0.09560(12) 0.3139(3) 0.0497(6) Uani 1 1 d . .
C3 C 0.2326(5) 0.12094(12) 0.4352(3) 0.0546(7) Uani 1 1 d . .
H3A H 0.340998 0.119497 0.545284 0.065 Uiso 1 1 calc R U
H3B H 0.054983 0.114637 0.422066 0.065 Uiso 1 1 calc R U
C4 C 0.5213(4) 0.21108(10) 0.3827(2) 0.0342(5) Uani 1 1 d . .
C6 C 0.6830(4) 0.31890(9) 0.3405(2) 0.0320(5) Uani 1 1 d . .
C7 C 0.9309(4) 0.30976(11) 0.4210(3) 0.0391(5) Uani 1 1 d . .
H7 H 0.991584 0.267605 0.456235 0.047 Uiso 1 1 calc R U
C8 C 1.0888(4) 0.36283(11) 0.4494(3) 0.0449(6) Uani 1 1 d . .
H8 H 1.258181 0.356842 0.505262 0.054 Uiso 1 1 calc R U
C9 C 1.0034(4) 0.42422(11) 0.3978(3) 0.0448(6) Uani 1 1 d . .
H9 H 1.113529 0.460160 0.416780 0.054 Uiso 1 1 calc R U
C10 C 0.7561(4) 0.43303(11) 0.3182(3) 0.0432(5) Uani 1 1 d . .
H10 H 0.695883 0.475251 0.283167 0.052 Uiso 1 1 calc R U
C11 C 0.5968(4) 0.38080(10) 0.2895(2) 0.0383(5) Uani 1 1 d . .
H11 H 0.427218 0.387142 0.234624 0.046 Uiso 1 1 calc R U

loop_
_atom_site_aniso_label
_atom_site_aniso_U_11
_atom_site_aniso_U_22
_atom_site_aniso_U_33
_atom_site_aniso_U_23
_atom_site_aniso_U_13
_atom_site_aniso_U_12
F1 0.0396(7) 0.0537(8) 0.0491(8) 0.0011(6) -0.0055(6) -0.0091(6)
F2 0.0719(10) 0.0555(9) 0.0819(11) -0.0272(8) 0.0205(9) -0.0227(8)
F3 0.0618(10) 0.0479(9) 0.1057(14) -0.0094(8) 0.0229(9) 0.0065(7)
O4 0.0512(9) 0.0424(9) 0.0374(9) 0.0043(7) -0.0081(7) -0.0057(7)
N5 0.0302(9) 0.0358(10) 0.0296(9) 0.0013(7) -0.0013(7) -0.0018(7)
C1 0.0376(11) 0.0416(12) 0.0321(11) -0.0017(9) 0.0045(9) -0.0042(9)
C2 0.0444(13) 0.0400(13) 0.0613(16) -0.0072(12) 0.0106(11) -0.0060(11)
C3 0.0566(15) 0.0591(16) 0.0504(15) 0.0063(12) 0.0198(12) -0.0110(12)
C4 0.0350(11) 0.0366(11) 0.0266(10) -0.0037(9) 0.0026(9) -0.0004(9)
C6 0.0334(10) 0.0352(11) 0.0265(10) -0.0047(8) 0.0077(8) -0.0013(9)
C7 0.0342(11) 0.0410(12) 0.0393(12) -0.0008(10) 0.0068(9) 0.0026(9)
C8 0.0317(11) 0.0550(15) 0.0455(13) -0.0077(11) 0.0077(10) -0.0048(10)
C9 0.0446(13) 0.0419(13) 0.0495(14) -0.0130(11) 0.0168(11) -0.0116(11)
C10 0.0489(13) 0.0350(11) 0.0468(13) -0.0040(10) 0.0162(11) -0.0003(10)
C11 0.0352(11) 0.0419(12) 0.0369(12) -0.0011(10) 0.0092(9) 0.0022(9)

loop_
_atom_type_symbol
_atom_type_description
_atom_type_scat_dispersion_real
_atom_type_scat_dispersion_imag
_atom_type_scat_source
C C 0.0033 0.0016
;
International Tables for Crystallography
(Vol. C, Tables 4.2.6.8 and 6.1.1.4)
;
H H 0.0000 0.0000
;
International Tables for Crystallography
(Vol. C, Table 6.1.1.4)
;
F F 0.0171 0.0103
;
International Tables for Crystallography
(Vol. C, Tables 4.2.6.8 and 6.1.1.4)
;
N N 0.0061 0.0033
;
International Tables for Crystallography
(Vol. C, Tables 4.2.6.8 and 6.1.1.4)
;
O O 0.0106 0.0060
;
International Tables for Crystallography
(Vol. C, Tables 4.2.6.8 and 6.1.1.4)
;

loop_
_geom_angle_atom_site_label_1
_geom_angle_atom_site_label_2
_geom_angle_atom_site_label_3
_geom_angle
C4 N5 C6 126.99(17)
C4 N5 H5 119.8(14)
C6 N5 H5 113.1(14)
F1 C1 C2 115.34(18)
F1 C1 C4 114.74(18)
C2 C1 C4 122.36(19)
F1 C1 C3 115.84(18)
C2 C1 C3 57.63(16)
C4 C1 C3 119.09(18)
F3 C2 F2 109.1(2)
F3 C2 C3 121.9(2)
F2 C2 C3 119.0(2)
F3 C2 C1 120.38(19)
F2 C2 C1 117.2(2)
C3 C2 C1 62.97(16)
C2 C3 C1 59.40(16)
C2 C3 H3A 117.8
C1 C3 H3A 117.8
C2 C3 H3B 117.8
C1 C3 H3B 117.8
H3A C3 H3B 115.0
O4 C4 N5 126.10(19)
O4 C4 C1 118.93(19)
N5 C4 C1 114.97(17)
C11 C6 C7 119.74(19)
C11 C6 N5 117.47(18)
C7 C6 N5 122.77(18)
C8 C7 C6 119.3(2)
C8 C7 H7 120.4
C6 C7 H7 120.4
C9 C8 C7 120.9(2)
C9 C8 H8 119.5
C7 C8 H8 119.5
C8 C9 C10 119.5(2)
C8 C9 H9 120.3
C10 C9 H9 120.3
C11 C10 C9 120.2(2)
C11 C10 H10 119.9
C9 C10 H10 119.9
C10 C11 C6 120.3(2)
C10 C11 H11 119.8
C6 C11 H11 119.8

loop_
_geom_bond_atom_site_label_1
_geom_bond_atom_site_label_2
_geom_bond_distance
F1 C1 1.370(2)
F2 C2 1.347(3)
F3 C2 1.336(3)
O4 C4 1.227(2)
N5 C4 1.338(3)
N5 C6 1.422(3)
N5 H5 0.957(10)
C1 C2 1.478(3)
C1 C4 1.497(3)
C1 C3 1.530(3)
C2 C3 1.450(4)
C3 H3A 0.9900
C3 H3B 0.9900
C6 C11 1.389(3)
C6 C7 1.389(3)
C7 C8 1.386(3)
C7 H7 0.9500
C8 C9 1.380(3)
C8 H8 0.9500
C9 C10 1.384(3)
C9 H9 0.9500
C10 C11 1.378(3)
C10 H10 0.9500
C11 H11 0.9500

loop_
_geom_hbond_atom_site_label_D
_geom_hbond_atom_site_label_H
_geom_hbond_atom_site_label_A
_geom_hbond_distance_DH
_geom_hbond_distance_HA
_geom_hbond_distance_DA
_geom_hbond_angle_DHA
_geom_hbond_site_symmetry_A
_geom_hbond_publ_flag
N5 H5 O4 0.957(10) 1.981(13) 2.892(2) 158(2) 4_565 yes

loop_
_geom_torsion_atom_site_label_1
_geom_torsion_atom_site_label_2
_geom_torsion_atom_site_label_3
_geom_torsion_atom_site_label_4
_geom_torsion
F1 C1 C2 F3 141.4(2)
C4 C1 C2 F3 -6.6(3)
C3 C1 C2 F3 -112.9(3)
F1 C1 C2 F2 4.8(3)
C4 C1 C2 F2 -143.3(2)
C3 C1 C2 F2 110.5(2)
F1 C1 C2 C3 -105.7(2)
C4 C1 C2 C3 106.2(2)
F3 C2 C3 C1 110.5(2)
F2 C2 C3 C1 -107.7(2)
F1 C1 C3 C2 104.8(2)
C4 C1 C3 C2 -111.9(2)
C6 N5 C4 O4 -2.5(3)
C6 N5 C4 C1 176.26(18)
F1 C1 C4 O4 171.04(19)
C2 C1 C4 O4 -40.7(3)
C3 C1 C4 O4 27.4(3)
F1 C1 C4 N5 -7.8(3)
C2 C1 C4 N5 140.4(2)
C3 C1 C4 N5 -151.5(2)
C4 N5 C6 C11 -153.7(2)
C4 N5 C6 C7 27.8(3)
C11 C6 C7 C8 0.1(3)
N5 C6 C7 C8 178.51(19)
C6 C7 C8 C9 -0.5(3)
C7 C8 C9 C10 0.8(3)
C8 C9 C10 C11 -0.6(3)
C9 C10 C11 C6 0.1(3)
C7 C6 C11 C10 0.1(3)
N5 C6 C11 C10 -178.38(19)
